data_1524783
loop_
_publ_author_name
'de Mooij, D.B.'
'Buschow, K.H.J.'

_publ_section_title
;
 The crystal structure of Eu3 Ga8
;
_journal_name_full 'Journal of the Less-Common Metals'
_journal_page_first 117
_journal_page_last 122
_journal_volume 109
_journal_year 1985
_chemical_formula_sum 'Eu3 Ga8'
_space_group_IT_number 71
_symmetry_space_group_name_Hall '-I 2 2'
_symmetry_space_group_name_H-M 'I m m m'
_cell_angle_alpha 90
_cell_angle_beta 90
_cell_angle_gamma 90
_cell_formula_units_Z 2
_cell_length_a 4.408
_cell_length_b 4.375
_cell_length_c 25.85
_cell_volume 498.517
_citation_journal_id_ASTM JCOMAH
_cod_data_source_file deMooij_JCOMAH_1985_1850.cif
_cod_data_source_block Eu3Ga8
_cod_original_cell_volume 498.5172
_cod_database_code 1524783

loop_
_symmetry_equiv_pos_as_xyz
x,y,z
-x,-y,z
x,-y,-z
-x,y,-z
-x,-y,-z
x,y,-z
-x,y,z
x,-y,z
x+1/2,y+1/2,z+1/2
-x+1/2,-y+1/2,z+1/2
x+1/2,-y+1/2,-z+1/2
-x+1/2,y+1/2,-z+1/2
-x+1/2,-y+1/2,-z+1/2
x+1/2,y+1/2,-z+1/2
-x+1/2,y+1/2,z+1/2
x+1/2,-y+1/2,z+1/2

loop_
_atom_site_label
_atom_site_type_symbol
_atom_site_fract_x
_atom_site_fract_y
_atom_site_fract_z
_atom_site_occupancy
_atom_site_U_iso_or_equiv
Eu1 Eu 0 0 0 1 0.0
Ga3 Ga 0.5 0 0.097 1 0.0
Ga1 Ga 0 0 0.254 1 0.0
Ga4 Ga 0.5 0 0.193 1 0.0
Ga2 Ga 0 0 0.448 1 0.0
Eu2 Eu 0.5 0 0.352 1 0.0
